data_7109790
loop_
_publ_author_name
'Donald Craig'
'Frederick W. Goldberg'
'Richard W. Pett'
'Niels T. H. Tholen'
'Andrew J. P. White'

_publ_section_title
;
 Aziridine-based concise synthesis of (+/-)-alstonerine
;
_journal_name_full Chem.Commun.
_journal_page_first 9275
_journal_paper_doi 10.1039/c3cc45543b
_journal_volume 49
_journal_year 2013
_chemical_formula_moiety 'C29 H30 N2 O6 S2'
_chemical_formula_sum 'C29 H30 N2 O6 S2'
_chemical_formula_weight 566.67
_chemical_name_systematic
; 
 ? 
;
_space_group_IT_number 14
_symmetry_cell_setting monoclinic
_symmetry_space_group_name_Hall '-P 2yn'
_symmetry_space_group_name_H-M 'P 1 21/n 1'
_atom_sites_solution_hydrogens geom
_atom_sites_solution_primary direct
_atom_sites_solution_secondary difmap
_audit_creation_method SHELXL-97
_cell_angle_alpha 90.00
_cell_angle_beta 90.4896(17)
_cell_angle_gamma 90.00
_cell_formula_units_Z 4
_cell_length_a 7.95229(13)
_cell_length_b 16.6978(3)
_cell_length_c 20.2810(4)
_cell_measurement_reflns_used 7246
_cell_measurement_temperature 173
_cell_measurement_theta_max 29.4962
_cell_measurement_theta_min 2.9965
_cell_volume 2692.93(8)
_computing_cell_refinement 'CrysAlis RED, Oxford Diffraction Ltd'
_computing_data_collection 'CrysAlis CCD, Oxford Diffraction Ltd'
_computing_data_reduction 'CrysAlis RED, Oxford Diffraction Ltd'
_computing_molecular_graphics 'Bruker SHELXTL'
_computing_publication_material 'Bruker SHELXTL'
_computing_structure_refinement 'SHELXL-97 (Sheldrick, 1997)'
_computing_structure_solution 'SHELXS-97 (Sheldrick, 1990)'
_diffrn_ambient_temperature 173
_diffrn_detector_area_resol_mean 15.9825
_diffrn_measured_fraction_theta_full 0.983
_diffrn_measured_fraction_theta_max 0.877
_diffrn_measurement_device_type 'OD Xcalibur 3'
_diffrn_measurement_method 'omega scans'
_diffrn_radiation_monochromator graphite
_diffrn_radiation_source 'Enhance (Mo) X-ray Source'
_diffrn_radiation_type MoK\a
_diffrn_radiation_wavelength 0.71073
_diffrn_reflns_av_R_equivalents 0.0253
_diffrn_reflns_av_sigmaI/netI 0.0309
_diffrn_reflns_limit_h_max 10
_diffrn_reflns_limit_h_min -10
_diffrn_reflns_limit_k_max 21
_diffrn_reflns_limit_k_min -22
_diffrn_reflns_limit_l_max 22
_diffrn_reflns_limit_l_min -26
_diffrn_reflns_number 22471
_diffrn_reflns_theta_full 27.50
_diffrn_reflns_theta_max 29.56
_diffrn_reflns_theta_min 3.00
_exptl_absorpt_coefficient_mu 0.245
_exptl_absorpt_correction_T_max 0.970
_exptl_absorpt_correction_T_min 0.929
_exptl_absorpt_correction_type analytical
_exptl_absorpt_process_details
; 
CrysAlisPro, Agilent Technologies, 
Version 1.171.35.21 (release 20-01-2012 CrysAlis171 .NET) 
(compiled Jan 23 2012,18:06:46) 
Analytical numeric absorption correction using a multifaceted crystal 
model based on expressions derived by R.C. Clark & J.S. Reid. 
(Clark, R. C. & Reid, J. S. (1995). Acta Cryst. A51, 887-897) 
;
_exptl_crystal_colour Colourless
_exptl_crystal_density_diffrn 1.398
_exptl_crystal_density_method 'not measured'
_exptl_crystal_description 'blocky needles'
_exptl_crystal_F_000 1192
_exptl_crystal_size_max 0.44
_exptl_crystal_size_mid 0.17
_exptl_crystal_size_min 0.14
_refine_diff_density_max 0.332
_refine_diff_density_min -0.379
_refine_diff_density_rms 0.049
_refine_ls_extinction_coef 0.0015(4)
_refine_ls_extinction_expression Fc^*^=kFc[1+0.001xFc^2^\l^3^/sin(2\q)]^-1/4^
_refine_ls_extinction_method SHELXL
_refine_ls_goodness_of_fit_ref 1.051
_refine_ls_hydrogen_treatment mixed
_refine_ls_matrix_type full
_refine_ls_number_parameters 359
_refine_ls_number_reflns 6598
_refine_ls_number_restraints 1
_refine_ls_restrained_S_all 1.051
_refine_ls_R_factor_all 0.0530
_refine_ls_R_factor_gt 0.0394
_refine_ls_shift/su_max 0.001
_refine_ls_shift/su_mean 0.000
_refine_ls_structure_factor_coef Fsqd
_refine_ls_weighting_details 'calc w=1/[\s^2^(Fo^2^)+(0.0428P)^2^+0.9602P] where P=(Fo^2^+2Fc^2^)/3'
_refine_ls_weighting_scheme calc
_refine_ls_wR_factor_gt 0.0933
_refine_ls_wR_factor_ref 0.0998
_reflns_number_gt 5366
_reflns_number_total 6598
_reflns_threshold_expression >2sigma(I)
_cod_data_source_file c3cc45543b.txt
_cod_data_source_block 8a
_cod_original_sg_symbol_H-M P2(1)/n
_cod_database_code 7109790

loop_
_symmetry_equiv_pos_as_xyz
'x, y, z'
'-x+1/2, y+1/2, -z+1/2'
'-x, -y, -z'
'x-1/2, -y-1/2, z-1/2'

loop_
_atom_site_label
_atom_site_type_symbol
_atom_site_fract_x
_atom_site_fract_y
_atom_site_fract_z
_atom_site_U_iso_or_equiv
_atom_site_adp_type
_atom_site_occupancy
_atom_site_symmetry_multiplicity
_atom_site_calc_flag
_atom_site_refinement_flags
N1 N 0.41460(17) 0.36151(8) 0.48335(7) 0.0281(3) Uani 1 1 d .
C2 C 0.4921(2) 0.28802(9) 0.48903(8) 0.0270(3) Uani 1 1 d .
H2A H 0.5056 0.2593 0.5292 0.032 Uiso 1 1 calc R
C3 C 0.54673(18) 0.26216(9) 0.42917(8) 0.0239(3) Uani 1 1 d .
C4 C 0.50040(18) 0.32304(9) 0.38244(8) 0.0238(3) Uani 1 1 d .
C5 C 0.5175(2) 0.33228(10) 0.31431(8) 0.0308(4) Uani 1 1 d .
H5A H 0.5743 0.2928 0.2892 0.037 Uiso 1 1 calc R
C6 C 0.4505(2) 0.39964(11) 0.28375(9) 0.0359(4) Uani 1 1 d .
H6A H 0.4621 0.4061 0.2375 0.043 Uiso 1 1 calc R
C7 C 0.3661(2) 0.45822(10) 0.32014(9) 0.0360(4) Uani 1 1 d .
H7A H 0.3199 0.5034 0.2980 0.043 Uiso 1 1 calc R
C8 C 0.3485(2) 0.45172(9) 0.38757(9) 0.0316(4) Uani 1 1 d .
H8A H 0.2923 0.4918 0.4122 0.038 Uiso 1 1 calc R
C9 C 0.41652(18) 0.38406(9) 0.41815(8) 0.0247(3) Uani 1 1 d .
C10 C 0.3373(2) 0.40550(11) 0.53718(9) 0.0374(4) Uani 1 1 d .
H10A H 0.2154 0.4083 0.5298 0.056 Uiso 1 1 calc R
H10B H 0.3837 0.4598 0.5390 0.056 Uiso 1 1 calc R
H10C H 0.3606 0.3780 0.5789 0.056 Uiso 1 1 calc R
C11 C 0.64240(19) 0.18646(9) 0.41614(8) 0.0264(3) Uani 1 1 d .
H11A H 0.6732 0.1618 0.4590 0.032 Uiso 1 1 calc R
H11B H 0.7481 0.2004 0.3934 0.032 Uiso 1 1 calc R
C12 C 0.54767(17) 0.12412(8) 0.37443(7) 0.0202(3) Uani 1 1 d .
H12A H 0.4998 0.1512 0.3345 0.024 Uiso 1 1 calc R
C13 C 0.67090(17) 0.05709(8) 0.35175(7) 0.0211(3) Uani 1 1 d .
H13A H 0.7398 0.0400 0.3908 0.025 Uiso 1 1 calc R
C14 C 0.7899(2) 0.08658(10) 0.29863(9) 0.0316(4) Uani 1 1 d .
H14A H 0.8463 0.1362 0.3139 0.038 Uiso 1 1 calc R
H14B H 0.8776 0.0457 0.2909 0.038 Uiso 1 1 calc R
O15 O 0.69984(15) 0.10247(7) 0.23735(6) 0.0329(3) Uani 1 1 d .
C16 C 0.6136(2) 0.04060(10) 0.21124(8) 0.0279(3) Uani 1 1 d .
O16 O 0.54451(17) 0.04851(8) 0.15879(6) 0.0426(3) Uani 1 1 d .
C17 C 0.6122(2) -0.03473(9) 0.25189(7) 0.0268(3) Uani 1 1 d .
H17A H 0.7225 -0.0618 0.2483 0.032 Uiso 1 1 calc R
H17B H 0.5251 -0.0715 0.2343 0.032 Uiso 1 1 calc R
C18 C 0.57642(18) -0.01712(8) 0.32470(7) 0.0202(3) Uani 1 1 d .
H18A H 0.4531 -0.0067 0.3288 0.024 Uiso 1 1 calc R
N19 N 0.40976(15) 0.08934(7) 0.41215(6) 0.0216(3) Uani 1 1 d D
H19 H 0.423(2) 0.0821(10) 0.45585(17) 0.030(5) Uiso 1 1 d D
S20 S 0.21593(4) 0.08898(2) 0.38785(2) 0.02570(11) Uani 1 1 d .
O21 O 0.21918(14) 0.08782(8) 0.31698(6) 0.0377(3) Uani 1 1 d .
O22 O 0.13424(15) 0.02573(7) 0.42245(7) 0.0421(3) Uani 1 1 d .
C23 C 0.12170(17) 0.17977(9) 0.41234(8) 0.0231(3) Uani 1 1 d .
C24 C 0.10479(19) 0.24195(10) 0.36777(8) 0.0286(3) Uani 1 1 d .
H24A H 0.1441 0.2363 0.3239 0.034 Uiso 1 1 calc R
C25 C 0.0295(2) 0.31271(10) 0.38805(9) 0.0324(4) Uani 1 1 d .
H25A H 0.0163 0.3553 0.3574 0.039 Uiso 1 1 calc R
C26 C -0.02644(19) 0.32242(10) 0.45183(9) 0.0301(4) Uani 1 1 d .
C27 C -0.0048(2) 0.25979(10) 0.49592(9) 0.0328(4) Uani 1 1 d .
H27A H -0.0404 0.2663 0.5402 0.039 Uiso 1 1 calc R
C28 C 0.0675(2) 0.18803(10) 0.47705(8) 0.0296(4) Uani 1 1 d .
H28A H 0.0798 0.1453 0.5076 0.035 Uiso 1 1 calc R
C29 C -0.1112(2) 0.39922(11) 0.47300(12) 0.0459(5) Uani 1 1 d .
H29A H -0.0625 0.4444 0.4490 0.069 Uiso 1 1 calc R
H29B H -0.0942 0.4070 0.5205 0.069 Uiso 1 1 calc R
H29C H -0.2320 0.3959 0.4632 0.069 Uiso 1 1 calc R
S30 S 0.62663(5) -0.10224(2) 0.375206(19) 0.02388(10) Uani 1 1 d .
O31 O 0.79278(14) -0.13009(7) 0.35928(6) 0.0339(3) Uani 1 1 d .
O32 O 0.59242(17) -0.07982(7) 0.44230(6) 0.0368(3) Uani 1 1 d .
C33 C 0.47850(19) -0.17576(9) 0.35151(8) 0.0244(3) Uani 1 1 d .
C34 C 0.3084(2) -0.16169(10) 0.36254(8) 0.0311(4) Uani 1 1 d .
H34A H 0.2719 -0.1124 0.3809 0.037 Uiso 1 1 calc R
C35 C 0.1937(2) -0.22087(11) 0.34626(9) 0.0375(4) Uani 1 1 d .
H35A H 0.0769 -0.2116 0.3519 0.045 Uiso 1 1 calc R
C36 C 0.2490(2) -0.29368(11) 0.32168(9) 0.0394(4) Uani 1 1 d .
H36A H 0.1699 -0.3347 0.3119 0.047 Uiso 1 1 calc R
C37 C 0.4176(2) -0.30692(11) 0.31137(9) 0.0377(4) Uani 1 1 d .
H37A H 0.4540 -0.3570 0.2944 0.045 Uiso 1 1 calc R
C38 C 0.5348(2) -0.24767(10) 0.32553(8) 0.0297(4) Uani 1 1 d .
H38A H 0.6510 -0.2562 0.3176 0.036 Uiso 1 1 calc R

loop_
_atom_site_aniso_label
_atom_site_aniso_U_11
_atom_site_aniso_U_22
_atom_site_aniso_U_33
_atom_site_aniso_U_23
_atom_site_aniso_U_13
_atom_site_aniso_U_12
N1 0.0312(7) 0.0218(7) 0.0312(8) -0.0055(5) 0.0032(6) 0.0042(5)
C2 0.0302(8) 0.0205(7) 0.0303(9) -0.0011(6) -0.0013(7) 0.0017(6)
C3 0.0199(7) 0.0186(7) 0.0332(9) -0.0045(6) -0.0002(6) -0.0015(5)
C4 0.0210(7) 0.0194(7) 0.0311(8) -0.0048(6) 0.0007(6) -0.0056(5)
C5 0.0325(8) 0.0284(8) 0.0316(9) -0.0053(7) 0.0042(7) -0.0080(7)
C6 0.0411(10) 0.0356(10) 0.0309(9) 0.0045(7) -0.0044(8) -0.0130(8)
C7 0.0372(9) 0.0241(8) 0.0466(11) 0.0075(7) -0.0083(8) -0.0068(7)
C8 0.0302(8) 0.0196(8) 0.0448(10) -0.0026(7) -0.0039(7) -0.0005(6)
C9 0.0228(7) 0.0197(7) 0.0316(9) -0.0037(6) -0.0011(6) -0.0024(6)
C10 0.0417(10) 0.0346(9) 0.0360(10) -0.0130(7) 0.0037(8) 0.0086(8)
C11 0.0214(7) 0.0210(7) 0.0367(9) -0.0081(6) -0.0025(7) 0.0009(6)
C12 0.0179(6) 0.0179(7) 0.0249(8) -0.0022(6) 0.0001(6) 0.0020(5)
C13 0.0181(6) 0.0191(7) 0.0262(8) -0.0045(6) -0.0004(6) 0.0026(5)
C14 0.0227(7) 0.0340(9) 0.0383(10) -0.0102(7) 0.0072(7) -0.0062(6)
O15 0.0378(6) 0.0290(6) 0.0319(7) 0.0010(5) 0.0089(5) -0.0064(5)
C16 0.0270(8) 0.0302(8) 0.0268(8) 0.0008(6) 0.0067(7) 0.0025(6)
O16 0.0459(7) 0.0532(8) 0.0286(7) 0.0101(6) -0.0030(6) 0.0012(6)
C17 0.0354(8) 0.0225(8) 0.0226(8) -0.0043(6) -0.0003(7) 0.0002(6)
C18 0.0216(7) 0.0170(7) 0.0220(7) -0.0025(5) -0.0004(6) 0.0031(5)
N19 0.0189(6) 0.0246(6) 0.0212(7) -0.0022(5) 0.0009(5) 0.0021(5)
S20 0.01701(17) 0.0275(2) 0.0326(2) -0.01121(16) 0.00023(15) 0.00079(14)
O21 0.0267(6) 0.0537(8) 0.0326(7) -0.0221(6) -0.0081(5) 0.0105(5)
O22 0.0285(6) 0.0273(6) 0.0706(10) -0.0087(6) 0.0126(6) -0.0062(5)
C23 0.0142(6) 0.0271(8) 0.0279(8) -0.0063(6) -0.0007(6) 0.0020(5)
C24 0.0248(7) 0.0354(9) 0.0257(8) -0.0013(7) 0.0024(6) -0.0045(6)
C25 0.0309(8) 0.0257(8) 0.0404(10) 0.0060(7) -0.0009(8) -0.0027(6)
C26 0.0205(7) 0.0263(8) 0.0436(10) -0.0076(7) -0.0028(7) 0.0007(6)
C27 0.0318(8) 0.0393(10) 0.0273(8) -0.0079(7) 0.0030(7) 0.0077(7)
C28 0.0284(8) 0.0344(9) 0.0259(8) 0.0006(7) -0.0004(7) 0.0095(7)
C29 0.0338(9) 0.0282(9) 0.0756(15) -0.0146(9) 0.0002(10) 0.0043(7)
S30 0.02713(19) 0.02036(19) 0.0241(2) 0.00050(14) -0.00262(15) 0.00323(14)
O31 0.0264(6) 0.0273(6) 0.0478(8) 0.0030(5) -0.0042(5) 0.0061(5)
O32 0.0528(8) 0.0355(7) 0.0221(6) -0.0002(5) -0.0036(5) 0.0011(6)
C33 0.0292(8) 0.0206(7) 0.0233(8) 0.0036(6) 0.0010(6) 0.0001(6)
C34 0.0312(8) 0.0274(8) 0.0347(9) 0.0082(7) 0.0034(7) 0.0041(6)
C35 0.0304(8) 0.0427(10) 0.0396(10) 0.0149(8) 0.0010(8) -0.0045(7)
C36 0.0447(10) 0.0377(10) 0.0358(10) 0.0037(8) -0.0018(8) -0.0162(8)
C37 0.0521(11) 0.0269(9) 0.0342(10) -0.0035(7) 0.0074(8) -0.0065(8)
C38 0.0353(8) 0.0260(8) 0.0278(8) -0.0001(6) 0.0065(7) -0.0007(7)

loop_
_atom_type_symbol
_atom_type_description
_atom_type_scat_dispersion_real
_atom_type_scat_dispersion_imag
_atom_type_scat_source
C C 0.0033 0.0016 'International Tables Vol C Tables 4.2.6.8 and 6.1.1.4'
H H 0.0000 0.0000 'International Tables Vol C Tables 4.2.6.8 and 6.1.1.4'
N N 0.0061 0.0033 'International Tables Vol C Tables 4.2.6.8 and 6.1.1.4'
O O 0.0106 0.0060 'International Tables Vol C Tables 4.2.6.8 and 6.1.1.4'
S S 0.1246 0.1234 'International Tables Vol C Tables 4.2.6.8 and 6.1.1.4'

loop_
_geom_angle_atom_site_label_1
_geom_angle_atom_site_label_2
_geom_angle_atom_site_label_3
_geom_angle
C9 N1 C2 108.41(13)
C9 N1 C10 126.23(14)
C2 N1 C10 125.31(15)
C3 C2 N1 110.71(14)
C2 C3 C4 106.35(13)
C2 C3 C11 126.16(15)
C4 C3 C11 127.45(14)
C5 C4 C9 118.35(15)
C5 C4 C3 134.75(14)
C9 C4 C3 106.89(13)
C6 C5 C4 119.38(15)
C5 C6 C7 120.96(16)
C8 C7 C6 121.35(16)
C7 C8 C9 117.52(15)
N1 C9 C8 129.91(14)
N1 C9 C4 107.64(13)
C8 C9 C4 122.43(15)
C3 C11 C12 114.92(12)
N19 C12 C11 110.35(12)
N19 C12 C13 110.19(11)
C11 C12 C13 110.04(11)
C14 C13 C18 108.13(12)
C14 C13 C12 111.89(12)
C18 C13 C12 112.02(11)
O15 C14 C13 111.06(12)
C16 O15 C14 116.23(12)
O16 C16 O15 119.47(15)
O16 C16 C17 124.92(16)
O15 C16 C17 115.61(14)
C16 C17 C18 111.69(12)
C17 C18 C13 113.65(12)
C17 C18 S30 110.81(10)
C13 C18 S30 109.08(10)
C12 N19 S20 124.07(11)
O22 S20 O21 119.57(8)
O22 S20 N19 106.86(7)
O21 S20 N19 106.25(7)
O22 S20 C23 107.53(7)
O21 S20 C23 107.72(8)
N19 S20 C23 108.52(7)
C24 C23 C28 120.86(14)
C24 C23 S20 120.03(12)
C28 C23 S20 119.11(12)
C23 C24 C25 119.03(15)
C26 C25 C24 121.36(16)
C25 C26 C27 118.47(15)
C25 C26 C29 120.88(17)
C27 C26 C29 120.65(17)
C28 C27 C26 121.62(16)
C27 C28 C23 118.64(15)
O32 S30 O31 118.50(8)
O32 S30 C33 107.88(7)
O31 S30 C33 109.01(7)
O32 S30 C18 106.90(7)
O31 S30 C18 109.14(7)
C33 S30 C18 104.51(7)
C38 C33 C34 121.60(15)
C38 C33 S30 119.25(12)
C34 C33 S30 119.07(12)
C35 C34 C33 118.72(16)
C34 C35 C36 120.13(16)
C37 C36 C35 120.49(17)
C36 C37 C38 120.50(17)
C33 C38 C37 118.51(15)

loop_
_geom_bond_atom_site_label_1
_geom_bond_atom_site_label_2
_geom_bond_distance
N1 C9 1.375(2)
N1 C2 1.377(2)
N1 C10 1.457(2)
C2 C3 1.363(2)
C3 C4 1.436(2)
C3 C11 1.500(2)
C4 C5 1.398(2)
C4 C9 1.420(2)
C5 C6 1.388(2)
C6 C7 1.400(3)
C7 C8 1.380(3)
C8 C9 1.396(2)
C11 C12 1.535(2)
C12 N19 1.4627(18)
C12 C13 1.5596(18)
C13 C14 1.522(2)
C13 C18 1.547(2)
C14 O15 1.454(2)
O15 C16 1.346(2)
C16 O16 1.200(2)
C16 C17 1.504(2)
C17 C18 1.535(2)
C18 S30 1.7949(15)
N19 S20 1.6142(13)
S20 O22 1.4274(13)
S20 O21 1.4379(13)
S20 C23 1.7643(15)
C23 C24 1.382(2)
C23 C28 1.392(2)
C24 C25 1.388(2)
C25 C26 1.381(2)
C26 C27 1.386(2)
C26 C29 1.513(2)
C27 C28 1.384(2)
S30 O32 1.4394(12)
S30 O31 1.4401(11)
S30 C33 1.7651(16)
C33 C38 1.387(2)
C33 C34 1.393(2)
C34 C35 1.383(2)
C35 C36 1.387(3)
C36 C37 1.377(3)
C37 C38 1.387(2)
